data_7152509
loop_
_publ_author_name
'Son, Jung-Ho'
'Hoefelmeyer, James D.'

_publ_section_title
;
 1,2-Nucleophilic addition of 2-(picolyl)organoboranes to nitrile,
 aldehyde, ketone, and amide.
;
_journal_issue 33
_journal_name_full 'Organic &amp; biomolecular chemistry'
_journal_page_first 6656
_journal_page_last 6664
_journal_paper_doi 10.1039/c2ob25518a
_journal_volume 10
_journal_year 2012
_chemical_formula_moiety 'C23 H26 B N O'
_chemical_formula_sum 'C23 H26 B N O'
_chemical_formula_weight 343.26
_chemical_name_common diethylboronpicoline-benzophenone
_chemical_name_systematic
;
?
;
_space_group_IT_number 19
_symmetry_cell_setting orthorhombic
_symmetry_space_group_name_Hall 'P 2ac 2ab'
_symmetry_space_group_name_H-M 'P 21 21 21'
_atom_sites_solution_hydrogens geom
_atom_sites_solution_primary direct
_atom_sites_solution_secondary difmap
_audit_creation_method SHELXL-97
_cell_angle_alpha 90.00
_cell_angle_beta 90.00
_cell_angle_gamma 90.00
_cell_formula_units_Z 4
_cell_length_a 8.6575(5)
_cell_length_b 14.9677(9)
_cell_length_c 14.9962(9)
_cell_measurement_reflns_used 9875
_cell_measurement_temperature 100(2)
_cell_measurement_theta_max 25.43
_cell_measurement_theta_min 2.72
_cell_volume 1943.3(2)
_computing_cell_refinement 'Bruker SMART'
_computing_data_collection 'Bruker SMART'
_computing_data_reduction 'Bruker SAINT'
_computing_molecular_graphics 'Bruker SHELXTL'
_computing_publication_material 'Bruker SHELXTL'
_computing_structure_refinement 'Bruker SHELXTL'
_computing_structure_solution 'Bruker SHELXTL'
_diffrn_ambient_temperature 100(2)
_diffrn_measured_fraction_theta_full 1.000
_diffrn_measured_fraction_theta_max 1.000
_diffrn_measurement_device_type 'CCD area detector'
_diffrn_measurement_method 'phi and omega scans'
_diffrn_radiation_monochromator graphite
_diffrn_radiation_source 'fine-focus sealed tube'
_diffrn_radiation_type MoK\a
_diffrn_radiation_wavelength 0.71073
_diffrn_reflns_av_R_equivalents 0.0228
_diffrn_reflns_av_sigmaI/netI 0.0152
_diffrn_reflns_limit_h_max 10
_diffrn_reflns_limit_h_min -10
_diffrn_reflns_limit_k_max 18
_diffrn_reflns_limit_k_min -18
_diffrn_reflns_limit_l_max 18
_diffrn_reflns_limit_l_min -18
_diffrn_reflns_number 19784
_diffrn_reflns_theta_full 25.43
_diffrn_reflns_theta_max 25.43
_diffrn_reflns_theta_min 1.92
_exptl_absorpt_coefficient_mu 0.070
_exptl_absorpt_correction_T_max 0.9666
_exptl_absorpt_correction_T_min 0.9521
_exptl_absorpt_correction_type multi-scan
_exptl_absorpt_process_details 'SADABS (Bruker, 2003)'
_exptl_crystal_colour colorless
_exptl_crystal_density_diffrn 1.173
_exptl_crystal_density_method 'not measured'
_exptl_crystal_description block
_exptl_crystal_F_000 736
_exptl_crystal_size_max 0.71
_exptl_crystal_size_mid 0.52
_exptl_crystal_size_min 0.49
_refine_diff_density_max 0.167
_refine_diff_density_min -0.166
_refine_diff_density_rms 0.030
_refine_ls_abs_structure_details 'Flack H D (1983), Acta Cryst. A39, 876-881'
_refine_ls_abs_structure_Flack -0.2(10)
_refine_ls_extinction_method none
_refine_ls_goodness_of_fit_ref 1.060
_refine_ls_hydrogen_treatment constr
_refine_ls_matrix_type full
_refine_ls_number_parameters 237
_refine_ls_number_reflns 3600
_refine_ls_number_restraints 0
_refine_ls_restrained_S_all 1.060
_refine_ls_R_factor_all 0.0289
_refine_ls_R_factor_gt 0.0275
_refine_ls_shift/su_max 0.001
_refine_ls_shift/su_mean 0.000
_refine_ls_structure_factor_coef Fsqd
_refine_ls_weighting_details 'calc w=1/[\s^2^(Fo^2^)+(0.0340P)^2^+0.3783P] where P=(Fo^2^+2Fc^2^)/3'
_refine_ls_weighting_scheme calc
_refine_ls_wR_factor_gt 0.0680
_refine_ls_wR_factor_ref 0.0691
_reflns_number_gt 3475
_reflns_number_total 3600
_reflns_threshold_expression >2sigma(I)
_cod_data_source_file c2ob25518a.txt
_cod_data_source_block 10
_cod_depositor_comments
;
The following automatic conversions were performed:

'_symmetry_cell_setting' value 'Orthorhombic' changed to
'orthorhombic' according to
/home/saulius/struct/CIF-dictionaries/cif_core.dic dictionary named
'cif_core.dic' version 2.4.1 from 2010-06-29.

Automatic conversion script
Id: cif_fix_values 1891 2012-01-12 08:04:46Z andrius 
;
_cod_original_sg_symbol_H-M 'P2(1)2(1)2(1) '
_cod_database_code 7152509

loop_
_symmetry_equiv_pos_as_xyz
'x, y, z'
'-x+1/2, -y, z+1/2'
'-x, y+1/2, -z+1/2'
'x+1/2, -y+1/2, -z'

loop_
_atom_site_label
_atom_site_type_symbol
_atom_site_fract_x
_atom_site_fract_y
_atom_site_fract_z
_atom_site_U_iso_or_equiv
_atom_site_adp_type
_atom_site_occupancy
_atom_site_symmetry_multiplicity
_atom_site_calc_flag
_atom_site_refinement_flags
C2 C 0.07146(14) -0.15309(8) 0.23497(9) 0.0225(3) Uani 1 1 d .
H2 H -0.0195 -0.1580 0.1999 0.027 Uiso 1 1 calc R
C3 C 0.14839(15) -0.22985(8) 0.25868(9) 0.0248(3) Uani 1 1 d .
H3 H 0.1106 -0.2868 0.2413 0.030 Uiso 1 1 calc R
C4 C 0.28258(15) -0.22211(8) 0.30864(9) 0.0245(3) Uani 1 1 d .
H4 H 0.3387 -0.2739 0.3259 0.029 Uiso 1 1 calc R
C5 C 0.33342(15) -0.13828(8) 0.33291(8) 0.0230(3) Uani 1 1 d .
H5 H 0.4261 -0.1321 0.3663 0.028 Uiso 1 1 calc R
C6 C 0.24954(14) -0.06259(8) 0.30878(8) 0.0191(2) Uani 1 1 d .
C7 C 0.29522(14) 0.02831(8) 0.34251(8) 0.0210(3) Uani 1 1 d .
H7A H 0.4094 0.0314 0.3446 0.025 Uiso 1 1 calc R
H7B H 0.2570 0.0347 0.4044 0.025 Uiso 1 1 calc R
C8 C 0.23578(14) 0.10792(8) 0.28758(8) 0.0189(3) Uani 1 1 d .
C9 C 0.31898(14) 0.12127(8) 0.19822(8) 0.0187(2) Uani 1 1 d .
C10 C 0.27184(14) 0.19296(8) 0.14507(8) 0.0212(3) Uani 1 1 d .
H10 H 0.1960 0.2332 0.1671 0.025 Uiso 1 1 calc R
C11 C 0.33327(15) 0.20660(9) 0.06103(8) 0.0251(3) Uani 1 1 d .
H11 H 0.2995 0.2557 0.0259 0.030 Uiso 1 1 calc R
C12 C 0.44463(16) 0.14825(9) 0.02819(9) 0.0278(3) Uani 1 1 d .
H12 H 0.4863 0.1567 -0.0298 0.033 Uiso 1 1 calc R
C13 C 0.49433(15) 0.07787(9) 0.08060(9) 0.0268(3) Uani 1 1 d .
H13 H 0.5706 0.0380 0.0585 0.032 Uiso 1 1 calc R
C14 C 0.43332(14) 0.06496(8) 0.16573(9) 0.0222(3) Uani 1 1 d .
H14 H 0.4703 0.0173 0.2017 0.027 Uiso 1 1 calc R
C15 C 0.25306(14) 0.19162(8) 0.34595(8) 0.0195(3) Uani 1 1 d .
C16 C 0.14166(16) 0.21101(8) 0.40980(8) 0.0236(3) Uani 1 1 d .
H16 H 0.0547 0.1729 0.4163 0.028 Uiso 1 1 calc R
C17 C 0.15621(17) 0.28572(9) 0.46436(9) 0.0290(3) Uani 1 1 d .
H17 H 0.0788 0.2986 0.5074 0.035 Uiso 1 1 calc R
C18 C 0.28277(18) 0.34120(9) 0.45621(9) 0.0301(3) Uani 1 1 d .
H18 H 0.2921 0.3925 0.4932 0.036 Uiso 1 1 calc R
C19 C 0.39564(17) 0.32195(9) 0.39429(9) 0.0301(3) Uani 1 1 d .
H19 H 0.4833 0.3597 0.3889 0.036 Uiso 1 1 calc R
C20 C 0.38131(15) 0.24718(8) 0.33952(9) 0.0254(3) Uani 1 1 d .
H20 H 0.4600 0.2340 0.2974 0.030 Uiso 1 1 calc R
C21 C 0.03626(14) 0.01516(8) 0.11564(8) 0.0214(3) Uani 1 1 d .
H21A H 0.1468 0.0222 0.1003 0.026 Uiso 1 1 calc R
H21B H 0.0014 -0.0433 0.0923 0.026 Uiso 1 1 calc R
C22 C -0.05645(15) 0.08958(9) 0.07019(9) 0.0262(3) Uani 1 1 d .
H22A H -0.1661 0.0830 0.0851 0.039 Uiso 1 1 calc R
H22B H -0.0431 0.0855 0.0054 0.039 Uiso 1 1 calc R
H22C H -0.0194 0.1478 0.0910 0.039 Uiso 1 1 calc R
C23 C -0.16084(14) 0.00143(8) 0.25495(8) 0.0211(3) Uani 1 1 d .
H23A H -0.2181 0.0575 0.2433 0.025 Uiso 1 1 calc R
H23B H -0.2072 -0.0457 0.2171 0.025 Uiso 1 1 calc R
C24 C -0.18489(16) -0.02431(10) 0.35259(9) 0.0302(3) Uani 1 1 d .
H24A H -0.1587 -0.0875 0.3609 0.045 Uiso 1 1 calc R
H24B H -0.2932 -0.0145 0.3690 0.045 Uiso 1 1 calc R
H24C H -0.1183 0.0126 0.3905 0.045 Uiso 1 1 calc R
B1 B 0.01780(16) 0.01560(9) 0.22410(9) 0.0188(3) Uani 1 1 d .
N1 N 0.12022(12) -0.07078(6) 0.25965(7) 0.0187(2) Uani 1 1 d .
O1 O 0.07525(9) 0.09461(5) 0.27262(5) 0.01745(18) Uani 1 1 d .

loop_
_atom_site_aniso_label
_atom_site_aniso_U_11
_atom_site_aniso_U_22
_atom_site_aniso_U_33
_atom_site_aniso_U_23
_atom_site_aniso_U_13
_atom_site_aniso_U_12
C2 0.0221(6) 0.0188(6) 0.0265(6) -0.0010(5) 0.0000(5) -0.0014(5)
C3 0.0284(7) 0.0150(6) 0.0309(7) -0.0014(5) 0.0043(6) -0.0018(5)
C4 0.0255(6) 0.0180(6) 0.0300(7) 0.0047(5) 0.0044(5) 0.0039(5)
C5 0.0221(6) 0.0227(6) 0.0243(6) 0.0033(5) -0.0012(5) 0.0021(5)
C6 0.0197(6) 0.0185(6) 0.0191(6) 0.0022(5) 0.0022(5) -0.0005(5)
C7 0.0215(6) 0.0185(6) 0.0230(6) -0.0003(5) -0.0045(5) -0.0002(5)
C8 0.0174(6) 0.0163(6) 0.0229(6) 0.0000(5) -0.0029(5) -0.0002(5)
C9 0.0169(6) 0.0162(6) 0.0229(6) -0.0029(5) -0.0028(5) -0.0036(4)
C10 0.0197(6) 0.0181(6) 0.0257(6) -0.0013(5) 0.0002(5) -0.0007(5)
C11 0.0264(7) 0.0245(7) 0.0246(6) 0.0025(5) -0.0009(5) -0.0053(5)
C12 0.0257(7) 0.0328(7) 0.0249(7) -0.0030(6) 0.0056(5) -0.0073(6)
C13 0.0200(6) 0.0270(7) 0.0334(7) -0.0086(6) 0.0044(6) -0.0030(5)
C14 0.0179(6) 0.0203(6) 0.0284(7) -0.0018(5) -0.0020(5) -0.0023(5)
C15 0.0235(6) 0.0162(6) 0.0187(6) 0.0028(5) -0.0048(5) 0.0002(5)
C16 0.0282(7) 0.0197(6) 0.0228(6) -0.0005(5) -0.0013(5) -0.0021(5)
C17 0.0393(8) 0.0254(7) 0.0224(6) -0.0022(5) -0.0004(6) 0.0031(6)
C18 0.0468(8) 0.0183(6) 0.0253(6) -0.0036(5) -0.0102(6) -0.0009(6)
C19 0.0364(7) 0.0215(6) 0.0325(7) 0.0001(5) -0.0094(6) -0.0099(6)
C20 0.0268(6) 0.0235(6) 0.0258(7) -0.0006(5) -0.0031(6) -0.0031(5)
C21 0.0216(6) 0.0206(6) 0.0221(6) -0.0023(5) -0.0004(5) -0.0025(5)
C22 0.0259(7) 0.0315(7) 0.0214(6) 0.0044(5) -0.0034(5) -0.0015(6)
C23 0.0205(6) 0.0170(6) 0.0259(6) 0.0000(5) -0.0028(5) -0.0002(5)
C24 0.0261(7) 0.0354(7) 0.0291(7) -0.0005(6) 0.0043(6) -0.0011(6)
B1 0.0197(6) 0.0147(7) 0.0220(7) 0.0015(5) -0.0017(6) 0.0013(5)
N1 0.0199(5) 0.0157(5) 0.0204(5) 0.0003(4) 0.0007(4) -0.0005(4)
O1 0.0154(4) 0.0160(4) 0.0209(4) 0.0001(3) -0.0010(3) 0.0001(3)

loop_
_atom_type_symbol
_atom_type_description
_atom_type_scat_dispersion_real
_atom_type_scat_dispersion_imag
_atom_type_scat_source
C C 0.0033 0.0016 'International Tables Vol C Tables 4.2.6.8 and 6.1.1.4'
H H 0.0000 0.0000 'International Tables Vol C Tables 4.2.6.8 and 6.1.1.4'
B B 0.0013 0.0007 'International Tables Vol C Tables 4.2.6.8 and 6.1.1.4'
N N 0.0061 0.0033 'International Tables Vol C Tables 4.2.6.8 and 6.1.1.4'
O O 0.0106 0.0060 'International Tables Vol C Tables 4.2.6.8 and 6.1.1.4'

loop_
_geom_angle_atom_site_label_1
_geom_angle_atom_site_label_2
_geom_angle_atom_site_label_3
_geom_angle
N1 C2 C3 122.59(11)
N1 C2 H2 118.7
C3 C2 H2 118.7
C2 C3 C4 118.40(11)
C2 C3 H3 120.8
C4 C3 H3 120.8
C5 C4 C3 119.08(11)
C5 C4 H4 120.5
C3 C4 H4 120.5
C4 C5 C6 120.33(12)
C4 C5 H5 119.8
C6 C5 H5 119.8
N1 C6 C5 120.11(11)
N1 C6 C7 119.01(10)
C5 C6 C7 120.73(11)
C6 C7 C8 115.65(10)
C6 C7 H7A 108.4
C8 C7 H7A 108.4
C6 C7 H7B 108.4
C8 C7 H7B 108.4
H7A C7 H7B 107.4
O1 C8 C9 109.84(9)
O1 C8 C15 107.43(10)
C9 C8 C15 110.24(9)
O1 C8 C7 107.65(9)
C9 C8 C7 114.31(10)
C15 C8 C7 107.11(9)
C14 C9 C10 118.30(11)
C14 C9 C8 124.20(11)
C10 C9 C8 117.45(11)
C11 C10 C9 121.39(12)
C11 C10 H10 119.3
C9 C10 H10 119.3
C10 C11 C12 119.76(12)
C10 C11 H11 120.1
C12 C11 H11 120.1
C13 C12 C11 119.52(12)
C13 C12 H12 120.2
C11 C12 H12 120.2
C12 C13 C14 120.52(12)
C12 C13 H13 119.7
C14 C13 H13 119.7
C9 C14 C13 120.46(12)
C9 C14 H14 119.8
C13 C14 H14 119.8
C16 C15 C20 118.49(11)
C16 C15 C8 119.71(11)
C20 C15 C8 121.74(11)
C15 C16 C17 120.68(12)
C15 C16 H16 119.7
C17 C16 H16 119.7
C18 C17 C16 120.22(13)
C18 C17 H17 119.9
C16 C17 H17 119.9
C19 C18 C17 119.78(12)
C19 C18 H18 120.1
C17 C18 H18 120.1
C18 C19 C20 120.11(13)
C18 C19 H19 119.9
C20 C19 H19 119.9
C15 C20 C19 120.69(13)
C15 C20 H20 119.7
C19 C20 H20 119.7
C22 C21 B1 112.85(10)
C22 C21 H21A 109.0
B1 C21 H21A 109.0
C22 C21 H21B 109.0
B1 C21 H21B 109.0
H21A C21 H21B 107.8
C21 C22 H22A 109.5
C21 C22 H22B 109.5
H22A C22 H22B 109.5
C21 C22 H22C 109.5
H22A C22 H22C 109.5
H22B C22 H22C 109.5
C24 C23 B1 115.76(11)
C24 C23 H23A 108.3
B1 C23 H23A 108.3
C24 C23 H23B 108.3
B1 C23 H23B 108.3
H23A C23 H23B 107.4
C23 C24 H24A 109.5
C23 C24 H24B 109.5
H24A C24 H24B 109.5
C23 C24 H24C 109.5
H24A C24 H24C 109.5
H24B C24 H24C 109.5
O1 B1 C23 106.53(10)
O1 B1 C21 117.47(10)
C23 B1 C21 112.03(10)
O1 B1 N1 106.66(9)
C23 B1 N1 108.39(9)
C21 B1 N1 105.36(10)
C6 N1 C2 119.46(10)
C6 N1 B1 123.41(9)
C2 N1 B1 117.10(10)
C8 O1 B1 121.32(9)

loop_
_geom_bond_atom_site_label_1
_geom_bond_atom_site_label_2
_geom_bond_distance
C2 N1 1.3540(15)
C2 C3 1.3748(17)
C2 H2 0.9500
C3 C4 1.3872(19)
C3 H3 0.9500
C4 C5 1.3785(17)
C4 H4 0.9500
C5 C6 1.3935(17)
C5 H5 0.9500
C6 N1 1.3459(16)
C6 C7 1.5045(16)
C7 C8 1.5372(16)
C7 H7A 0.9900
C7 H7B 0.9900
C8 O1 1.4218(14)
C8 C9 1.5344(17)
C8 C15 1.5356(16)
C9 C14 1.3884(17)
C9 C10 1.3975(17)
C10 C11 1.3831(18)
C10 H10 0.9500
C11 C12 1.3910(19)
C11 H11 0.9500
C12 C13 1.383(2)
C12 H12 0.9500
C13 C14 1.3951(19)
C13 H13 0.9500
C14 H14 0.9500
C15 C16 1.3897(18)
C15 C20 1.3906(17)
C16 C17 1.3913(18)
C16 H16 0.9500
C17 C18 1.380(2)
C17 H17 0.9500
C18 C19 1.378(2)
C18 H18 0.9500
C19 C20 1.3938(18)
C19 H19 0.9500
C20 H20 0.9500
C21 C22 1.5329(18)
C21 B1 1.6344(18)
C21 H21A 0.9900
C21 H21B 0.9900
C22 H22A 0.9800
C22 H22B 0.9800
C22 H22C 0.9800
C23 C24 1.5283(18)
C23 B1 1.6282(18)
C23 H23A 0.9900
C23 H23B 0.9900
C24 H24A 0.9800
C24 H24B 0.9800
C24 H24C 0.9800
B1 O1 1.4749(16)
B1 N1 1.6558(16)
